data_9005254
loop_
_publ_author_name
'Redfern, S. A. T.'
'Bell, A. M. T.'
'Henderson, M. B.'
'Schofield, P. F.'

_publ_section_title
;
 Rietveld study of the structural phase transition in the
 sanmartinite (ZnWO4)- cuproscheelite (CuWO4) solid solution
 Sample: x=0.85
;
_journal_name_full 'European Journal of Mineralogy'
_journal_page_first 1019
_journal_page_last 1028
_journal_volume 7
_journal_year 1995
_chemical_formula_sum 'Cu0.15 O4 W Zn0.85'
_chemical_name_mineral Sanmartinite
_space_group_IT_number 13
_symmetry_space_group_name_Hall '-P 2yc'
_symmetry_space_group_name_H-M 'P 1 2/c 1'
_cell_angle_alpha 90
_cell_angle_beta 90.85
_cell_angle_gamma 90
_cell_length_a 4.687
_cell_length_b 5.726
_cell_length_c 4.920
_cell_formula_units_Z 2
_cell_volume 132.027
_database_code_amcsd 0006600
_exptl_crystal_density_diffrn 7.872
_cod_original_formula_sum '(Cu.15 Zn.85) W O4'
_cod_database_code 9005254

loop_
_space_group_symop_operation_xyz
x,y,z
x,-y,1/2+z
-x,y,1/2-z
-x,-y,-z

loop_
_atom_site_label
_atom_site_fract_x
_atom_site_fract_y
_atom_site_fract_z
_atom_site_occupancy
_atom_site_U_iso_or_equiv
CuM 0.50000 0.68580 0.25000 0.15000 0.00975
ZnM 0.50000 0.68580 0.25000 0.85000 0.00975
W 0.00000 0.18210 0.25000 1.00000 0.00659
O1 0.21400 0.11000 0.93300 1.00000 0.00253
O2 0.25700 0.36150 0.40400 1.00000 0.00253

loop_
_cod_related_entry_id
_cod_related_entry_database
_cod_related_entry_code
1 AMCSD 0006600
